data_7106601
loop_
_publ_author_name
'Tamas Panda'
'Pradip Pachfule'
'Rahul Banerjee'

_publ_section_title
;
 Template induced structural isomerism and enhancement of porosity in
 manganese(II) based metal-organic frameworks (Mn-MOFs)
;
_journal_name_full Chem.Commun.
_journal_page_first 7674
_journal_paper_doi 10.1039/c1cc12278a
_journal_volume 47
_journal_year 2011
_chemical_formula_moiety 'C10 H5 Mn N3 O4'
_chemical_formula_sum 'C10 H5 Mn N3 O4'
_chemical_formula_weight 286.11
_chemical_name_systematic
;
?
;
_space_group_IT_number 14
_symmetry_cell_setting monoclinic
_symmetry_space_group_name_Hall '-P 2ybc'
_symmetry_space_group_name_H-M 'P 1 21/c 1'
_atom_sites_solution_hydrogens geom
_atom_sites_solution_primary direct
_atom_sites_solution_secondary difmap
_audit_creation_method SHELXL-97
_cell_angle_alpha 90.00
_cell_angle_beta 110.125(15)
_cell_angle_gamma 90.00
_cell_formula_units_Z 4
_cell_length_a 11.214(11)
_cell_length_b 12.585(13)
_cell_length_c 14.447(15)
_cell_measurement_reflns_used 4436
_cell_measurement_temperature 190(2)
_cell_measurement_theta_max 28.26
_cell_measurement_theta_min 1.93
_cell_volume 1914(3)
_computing_cell_refinement 'Bruker SMART'
_computing_data_collection 'Bruker SMART'
_computing_data_reduction 'Bruker SAINT'
_computing_molecular_graphics 'Bruker SHELXTL'
_computing_publication_material 'Bruker SHELXTL'
_computing_structure_refinement 'Bruker SHELXTL'
_computing_structure_solution 'Bruker SHELXTL'
_diffrn_ambient_temperature 190(2)
_diffrn_measured_fraction_theta_full 0.937
_diffrn_measured_fraction_theta_max 0.937
_diffrn_radiation_monochromator graphite
_diffrn_radiation_source 'fine-focus sealed tube'
_diffrn_radiation_type MoK\a
_diffrn_radiation_wavelength 0.71073
_diffrn_reflns_av_R_equivalents 0.1236
_diffrn_reflns_av_sigmaI/netI 0.0799
_diffrn_reflns_limit_h_max 14
_diffrn_reflns_limit_h_min -14
_diffrn_reflns_limit_k_max 15
_diffrn_reflns_limit_k_min -16
_diffrn_reflns_limit_l_max 18
_diffrn_reflns_limit_l_min -18
_diffrn_reflns_number 20465
_diffrn_reflns_theta_full 28.26
_diffrn_reflns_theta_max 28.26
_diffrn_reflns_theta_min 1.93
_exptl_absorpt_coefficient_mu 0.695
_exptl_absorpt_correction_T_max 0.8787
_exptl_absorpt_correction_T_min 0.7076
_exptl_absorpt_correction_type multi-scan
_exptl_absorpt_process_details 'Blessing, Acta Cryst. (1995) A51 33-58'
_exptl_crystal_colour colorless
_exptl_crystal_density_diffrn 0.993
_exptl_crystal_density_meas 0.993
_exptl_crystal_density_method 'not measured'
_exptl_crystal_description Needle
_exptl_crystal_F_000 572
_exptl_crystal_size_max 0.25
_exptl_crystal_size_mid 0.21
_exptl_crystal_size_min 0.18
_refine_diff_density_max 1.325
_refine_diff_density_min -0.499
_refine_diff_density_rms 0.101
_refine_ls_extinction_method none
_refine_ls_goodness_of_fit_ref 0.997
_refine_ls_hydrogen_treatment constr
_refine_ls_matrix_type full
_refine_ls_number_parameters 158
_refine_ls_number_reflns 4436
_refine_ls_number_restraints 0
_refine_ls_restrained_S_all 0.997
_refine_ls_R_factor_all 0.0778
_refine_ls_R_factor_gt 0.0642
_refine_ls_shift/su_max 0.006
_refine_ls_shift/su_mean 0.001
_refine_ls_structure_factor_coef Fsqd
_refine_ls_weighting_details 'calc w=1/[\s^2^(Fo^2^)+(0.0834P)^2^+2.3582P] where P=(Fo^2^+2Fc^2^)/3'
_refine_ls_weighting_scheme calc
_refine_ls_wR_factor_gt 0.1599
_refine_ls_wR_factor_ref 0.1669
_reflns_number_gt 3554
_reflns_number_total 4436
_reflns_threshold_expression >2sigma(I)
_cod_data_source_file c1cc12278a.txt
_cod_data_source_block Mn-5TIA-3
_cod_original_sg_symbol_H-M P21/c
_cod_database_code 7106601

loop_
_symmetry_equiv_pos_as_xyz
'x, y, z'
'-x, y+1/2, -z+1/2'
'-x, -y, -z'
'x, -y-1/2, z-1/2'

loop_
_atom_site_label
_atom_site_type_symbol
_atom_site_fract_x
_atom_site_fract_y
_atom_site_fract_z
_atom_site_U_iso_or_equiv
_atom_site_adp_type
_atom_site_occupancy
_atom_site_symmetry_multiplicity
_atom_site_calc_flag
_atom_site_refinement_flags
_atom_site_disorder_assembly
_atom_site_disorder_group
C1 C 0.6196(3) 0.3907(3) 0.4039(2) 0.0282(7) Uani 1 1 d . . .
C2 C 0.6909(3) 0.3245(3) 0.3537(2) 0.0261(7) Uani 1 1 d . . .
C3 C 0.8232(3) 0.3288(3) 0.3855(2) 0.0294(7) Uani 1 1 d . . .
H3 H 0.8677 0.3757 0.4351 0.035 Uiso 1 1 calc R . .
C4 C 0.8871(3) 0.2628(2) 0.3427(2) 0.0240(6) Uani 1 1 d . . .
C5 C 0.8242(3) 0.1927(3) 0.2695(2) 0.0279(7) Uani 1 1 d . . .
H5 H 0.8696 0.1472 0.2431 0.034 Uiso 1 1 calc R . .
C6 C 0.6917(3) 0.1903(3) 0.2348(2) 0.0279(7) Uani 1 1 d . . .
C7 C 0.6257(3) 0.2566(2) 0.2773(2) 0.0262(7) Uani 1 1 d . . .
H7 H 0.5374 0.2556 0.2543 0.031 Uiso 1 1 calc R . .
C8 C 0.6223(3) 0.1165(3) 0.1537(2) 0.0292(7) Uani 1 1 d . . .
C9 C 1.1011(3) 0.3509(3) 0.3975(3) 0.0300(7) Uani 1 1 d . . .
H9 H 1.0740 0.4212 0.3919 0.036 Uiso 1 1 calc R . .
C10 C 1.1033(3) 0.1802(3) 0.3958(3) 0.0369(8) Uani 1 1 d . . .
H10 H 1.0764 0.1098 0.3880 0.044 Uiso 1 1 calc R . .
Mn1 Mn 0.38713(4) 0.08170(3) -0.03287(3) 0.01687(16) Uani 1 1 d . . .
N1 N 1.0245(2) 0.2647(2) 0.3773(2) 0.0255(6) Uani 1 1 d . . .
N2 N 1.2204(3) 0.3192(2) 0.42657(19) 0.0272(6) Uiso 1 1 d . . .
N3 N 1.2216(3) 0.2097(2) 0.4260(2) 0.0383(7) Uani 1 1 d . . .
O1 O 0.5128(2) 0.1436(2) 0.09962(19) 0.0417(6) Uani 1 1 d . . .
O2 O 0.6774(3) 0.0324(2) 0.1460(2) 0.0439(7) Uani 1 1 d . . .
O3 O 0.5093(2) 0.3604(2) 0.39568(19) 0.0393(6) Uani 1 1 d . . .
O4 O 0.6743(3) 0.4704(2) 0.4498(2) 0.0419(6) Uani 1 1 d . . .

loop_
_atom_site_aniso_label
_atom_site_aniso_U_11
_atom_site_aniso_U_22
_atom_site_aniso_U_33
_atom_site_aniso_U_23
_atom_site_aniso_U_13
_atom_site_aniso_U_12
C1 0.0235(18) 0.0330(17) 0.0280(16) -0.0040(13) 0.0085(13) 0.0050(13)
C2 0.0209(16) 0.0304(16) 0.0272(15) -0.0075(13) 0.0085(13) 0.0050(13)
C3 0.0236(17) 0.0294(16) 0.0320(17) -0.0119(13) 0.0054(13) -0.0040(13)
C4 0.0102(14) 0.0280(15) 0.0308(15) -0.0061(12) 0.0033(12) -0.0033(11)
C5 0.0218(17) 0.0335(17) 0.0306(16) -0.0093(13) 0.0116(13) 0.0016(13)
C6 0.0210(17) 0.0336(17) 0.0285(16) -0.0081(13) 0.0078(13) -0.0038(13)
C7 0.0103(15) 0.0302(16) 0.0350(16) -0.0055(13) 0.0038(12) -0.0008(11)
C8 0.0223(17) 0.0389(18) 0.0264(16) -0.0106(14) 0.0084(13) -0.0083(14)
C9 0.0162(16) 0.0291(16) 0.0417(18) -0.0058(14) 0.0062(14) -0.0039(12)
C10 0.0223(18) 0.0301(17) 0.055(2) -0.0055(16) 0.0098(16) -0.0039(14)
Mn1 0.0111(2) 0.0183(2) 0.0196(2) -0.00021(16) 0.00320(17) 0.00043(16)
N1 0.0132(13) 0.0282(13) 0.0325(13) -0.0053(11) 0.0046(11) -0.0032(10)
N3 0.0236(16) 0.0312(15) 0.0539(19) -0.0009(14) 0.0052(14) -0.0003(12)
O1 0.0299(14) 0.0506(16) 0.0375(14) -0.0133(12) 0.0027(11) -0.0053(12)
O2 0.0364(15) 0.0435(15) 0.0482(16) -0.0219(13) 0.0098(12) -0.0040(12)
O3 0.0260(14) 0.0514(16) 0.0427(14) -0.0105(12) 0.0148(11) 0.0038(11)
O4 0.0351(15) 0.0437(15) 0.0471(15) -0.0177(12) 0.0142(12) 0.0021(12)

loop_
_atom_type_symbol
_atom_type_description
_atom_type_scat_dispersion_real
_atom_type_scat_dispersion_imag
_atom_type_scat_source
C C 0.0033 0.0016 'International Tables Vol C Tables 4.2.6.8 and 6.1.1.4'
H H 0.0000 0.0000 'International Tables Vol C Tables 4.2.6.8 and 6.1.1.4'
Mn Mn 0.3368 0.7283 'International Tables Vol C Tables 4.2.6.8 and 6.1.1.4'
N N 0.0061 0.0033 'International Tables Vol C Tables 4.2.6.8 and 6.1.1.4'
O O 0.0106 0.0060 'International Tables Vol C Tables 4.2.6.8 and 6.1.1.4'

loop_
_geom_angle_atom_site_label_1
_geom_angle_atom_site_label_2
_geom_angle_atom_site_label_3
_geom_angle
_geom_angle_site_symmetry_1
_geom_angle_site_symmetry_3
_geom_angle_publ_flag
O4 C1 O3 125.7(3) . . ?
O4 C1 C2 117.3(3) . . ?
O3 C1 C2 117.0(3) . . ?
C7 C2 C3 119.6(3) . . ?
C7 C2 C1 120.2(3) . . ?
C3 C2 C1 120.2(3) . . ?
C4 C3 C2 119.3(3) . . ?
C4 C3 H3 120.4 . . ?
C2 C3 H3 120.4 . . ?
C3 C4 C5 121.7(3) . . ?
C3 C4 N1 119.5(3) . . ?
C5 C4 N1 118.7(3) . . ?
C4 C5 C6 119.5(3) . . ?
C4 C5 H5 120.3 . . ?
C6 C5 H5 120.3 . . ?
C7 C6 C5 119.4(3) . . ?
C7 C6 C8 120.6(3) . . ?
C5 C6 C8 120.0(3) . . ?
C2 C7 C6 120.4(3) . . ?
C2 C7 H7 119.8 . . ?
C6 C7 H7 119.8 . . ?
O2 C8 O1 125.6(3) . . ?
O2 C8 C6 117.3(3) . . ?
O1 C8 C6 117.1(3) . . ?
N2 C9 N1 109.0(3) . . ?
N2 C9 H9 125.5 . . ?
N1 C9 H9 125.5 . . ?
N3 C10 N1 111.3(3) . . ?
N3 C10 H10 124.3 . . ?
N1 C10 H10 124.3 . . ?
O1 Mn1 O2 154.71(11) . 3_655 ?
O1 Mn1 O3 88.44(13) . 4_565 ?
O2 Mn1 O3 87.91(13) 3_655 4_565 ?
O1 Mn1 O4 88.60(13) . 2_645 ?
O2 Mn1 O4 84.06(14) 3_655 2_645 ?
O3 Mn1 O4 154.53(11) 4_565 2_645 ?
O1 Mn1 N2 106.31(12) . 4_465 ?
O2 Mn1 N2 98.57(12) 3_655 4_465 ?
O3 Mn1 N2 108.43(12) 4_565 4_465 ?
O4 Mn1 N2 96.67(12) 2_645 4_465 ?
O1 Mn1 Mn1 75.47(9) . 3_655 ?
O2 Mn1 Mn1 79.31(10) 3_655 3_655 ?
O3 Mn1 Mn1 77.45(10) 4_565 3_655 ?
O4 Mn1 Mn1 77.32(10) 2_645 3_655 ?
N2 Mn1 Mn1 173.76(8) 4_465 3_655 ?
C10 N1 C9 105.4(3) . . ?
C10 N1 C4 127.0(3) . . ?
C9 N1 C4 127.5(3) . . ?
C9 N2 N3 108.2(3) . . ?
C9 N2 Mn1 127.0(2) . 4_666 ?
N3 N2 Mn1 124.8(2) . 4_666 ?
C10 N3 N2 106.1(3) . . ?
C8 O1 Mn1 132.3(2) . . ?
C8 O2 Mn1 126.7(2) . 3_655 ?
C1 O3 Mn1 129.1(2) . 4_566 ?
C1 O4 Mn1 130.0(2) . 2_655 ?

loop_
_geom_bond_atom_site_label_1
_geom_bond_atom_site_label_2
_geom_bond_distance
_geom_bond_site_symmetry_2
_geom_bond_publ_flag
C1 O4 1.242(4) . ?
C1 O3 1.261(4) . ?
C1 C2 1.502(4) . ?
C2 C7 1.389(4) . ?
C2 C3 1.395(5) . ?
C3 C4 1.375(4) . ?
C3 H3 0.9300 . ?
C4 C5 1.371(4) . ?
C4 N1 1.447(4) . ?
C5 C6 1.396(5) . ?
C5 H5 0.9300 . ?
C6 C7 1.390(4) . ?
C6 C8 1.488(4) . ?
C7 H7 0.9300 . ?
C8 O2 1.250(5) . ?
C8 O1 1.255(4) . ?
C9 N2 1.319(4) . ?
C9 N1 1.352(4) . ?
C9 H9 0.9300 . ?
C10 N3 1.300(5) . ?
C10 N1 1.350(4) . ?
C10 H10 0.9300 . ?
Mn1 O1 2.097(3) . ?
Mn1 O2 2.107(3) 3_655 ?
Mn1 O3 2.109(3) 4_565 ?
Mn1 O4 2.108(3) 2_645 ?
Mn1 N2 2.154(3) 4_465 ?
Mn1 Mn1 3.144(2) 3_655 ?
N2 N3 1.378(4) . ?
N2 Mn1 2.154(3) 4_666 ?
O2 Mn1 2.107(3) 3_655 ?
O3 Mn1 2.109(3) 4_566 ?
O4 Mn1 2.108(3) 2_655 ?

loop_
_geom_torsion_atom_site_label_1
_geom_torsion_atom_site_label_2
_geom_torsion_atom_site_label_3
_geom_torsion_atom_site_label_4
_geom_torsion
_geom_torsion_site_symmetry_1
_geom_torsion_site_symmetry_2
_geom_torsion_site_symmetry_3
_geom_torsion_site_symmetry_4
_geom_torsion_publ_flag
O4 C1 C2 C7 -159.4(3) . . . . ?
O3 C1 C2 C7 20.6(5) . . . . ?
O4 C1 C2 C3 22.4(5) . . . . ?
O3 C1 C2 C3 -157.7(3) . . . . ?
C7 C2 C3 C4 -2.2(5) . . . . ?
C1 C2 C3 C4 176.0(3) . . . . ?
C2 C3 C4 C5 -0.1(5) . . . . ?
C2 C3 C4 N1 -178.2(3) . . . . ?
C3 C4 C5 C6 2.2(5) . . . . ?
N1 C4 C5 C6 -179.6(3) . . . . ?
C4 C5 C6 C7 -2.0(5) . . . . ?
C4 C5 C6 C8 178.5(3) . . . . ?
C3 C2 C7 C6 2.4(5) . . . . ?
C1 C2 C7 C6 -175.9(3) . . . . ?
C5 C6 C7 C2 -0.3(5) . . . . ?
C8 C6 C7 C2 179.2(3) . . . . ?
C7 C6 C8 O2 -151.1(3) . . . . ?
C5 C6 C8 O2 28.4(5) . . . . ?
C7 C6 C8 O1 28.2(5) . . . . ?
C5 C6 C8 O1 -152.3(3) . . . . ?
N3 C10 N1 C9 0.2(4) . . . . ?
N3 C10 N1 C4 179.9(3) . . . . ?
N2 C9 N1 C10 0.2(4) . . . . ?
N2 C9 N1 C4 -179.6(3) . . . . ?
C3 C4 N1 C10 135.7(4) . . . . ?
C5 C4 N1 C10 -42.5(5) . . . . ?
C3 C4 N1 C9 -44.6(5) . . . . ?
C5 C4 N1 C9 137.2(4) . . . . ?
N1 C9 N2 N3 -0.5(4) . . . . ?
N1 C9 N2 Mn1 178.9(2) . . . 4_666 ?
N1 C10 N3 N2 -0.5(4) . . . . ?
C9 N2 N3 C10 0.6(4) . . . . ?
Mn1 N2 N3 C10 -178.9(2) 4_666 . . . ?
O2 C8 O1 Mn1 -10.4(6) . . . . ?
C6 C8 O1 Mn1 170.4(2) . . . . ?
O2 Mn1 O1 C8 11.1(5) 3_655 . . . ?
O3 Mn1 O1 C8 -70.7(3) 4_565 . . . ?
O4 Mn1 O1 C8 84.0(3) 2_645 . . . ?
N2 Mn1 O1 C8 -179.5(3) 4_465 . . . ?
Mn1 Mn1 O1 C8 6.7(3) 3_655 . . . ?
O1 C8 O2 Mn1 6.6(5) . . . 3_655 ?
C6 C8 O2 Mn1 -174.3(2) . . . 3_655 ?
O4 C1 O3 Mn1 -8.1(5) . . . 4_566 ?
C2 C1 O3 Mn1 171.9(2) . . . 4_566 ?
O3 C1 O4 Mn1 1.9(6) . . . 2_655 ?
C2 C1 O4 Mn1 -178.2(2) . . . 2_655 ?
